data_4350802
loop_
_publ_author_name
'Zou, Xun-Zhong'
'Zhang, Jing-An'
'Zhang, Li-Jie'
'Liu, Ya-Jie'
'Li, Ning'
'Li, Yu'
'Wei, Shi-Chao'
'Pan, Mei'

_publ_section_title
;
 Crystal structures and biological activities of a symmetrical quinoline
 thioether ligand and its transition metal complexes
;
_journal_name_full 'Inorganic Chemistry Communications'
_journal_page_first 21
_journal_page_last 24
_journal_paper_doi 10.1016/j.inoche.2015.01.029
_journal_volume 54
_journal_year 2015
_chemical_formula_sum 'C25 H19 Cd Cl2 N3 O10 S2'
_chemical_formula_weight 768.85
_space_group_IT_number 14
_space_group_name_Hall '-P 2yn'
_space_group_name_H-M_alt 'P 1 21/n 1'
_symmetry_cell_setting monoclinic
_symmetry_space_group_name_H-M 'P 1 21/n 1'
_atom_sites_solution_hydrogens geom
_atom_sites_solution_primary direct
_atom_sites_solution_secondary difmap
_audit_creation_method SHELXL-97
_cell_angle_alpha 90.00
_cell_angle_beta 92.456(5)
_cell_angle_gamma 90.00
_cell_formula_units_Z 4
_cell_length_a 12.745(4)
_cell_length_b 14.512(4)
_cell_length_c 15.804(5)
_cell_measurement_temperature 293(2)
_cell_volume 2920.4(15)
_computing_structure_refinement 'SHELXL-97 (Sheldrick, 1997)'
_computing_structure_solution 'SHELXS-97 (Sheldrick, 1990)'
_diffrn_ambient_temperature 293(2)
_diffrn_measured_fraction_theta_full 0.993
_diffrn_measured_fraction_theta_max 0.993
_diffrn_radiation_monochromator graphite
_diffrn_radiation_source 'fine-focus sealed tube'
_diffrn_radiation_type MoK\a
_diffrn_radiation_wavelength 0.71073
_diffrn_reflns_av_R_equivalents 0.0195
_diffrn_reflns_av_sigmaI/netI 0.0223
_diffrn_reflns_limit_h_max 15
_diffrn_reflns_limit_h_min -16
_diffrn_reflns_limit_k_max 16
_diffrn_reflns_limit_k_min -18
_diffrn_reflns_limit_l_max 20
_diffrn_reflns_limit_l_min -16
_diffrn_reflns_number 17984
_diffrn_reflns_theta_full 27.07
_diffrn_reflns_theta_max 27.07
_diffrn_reflns_theta_min 1.91
_exptl_absorpt_coefficient_mu 1.135
_exptl_absorpt_correction_T_max 0.788
_exptl_absorpt_correction_T_min 0.602
_exptl_absorpt_correction_type semi-empirical
_exptl_crystal_colour colorless
_exptl_crystal_density_diffrn 1.749
_exptl_crystal_density_method 'not measured'
_exptl_crystal_description block
_exptl_crystal_F_000 1536
_exptl_crystal_size_max 0.2
_exptl_crystal_size_mid 0.3
_exptl_crystal_size_min 0.2
_refine_diff_density_max 1.042
_refine_diff_density_min -0.492
_refine_diff_density_rms 0.090
_refine_ls_extinction_method none
_refine_ls_goodness_of_fit_ref 1.127
_refine_ls_hydrogen_treatment mixed
_refine_ls_matrix_type full
_refine_ls_number_parameters 383
_refine_ls_number_reflns 6391
_refine_ls_number_restraints 0
_refine_ls_restrained_S_all 1.127
_refine_ls_R_factor_all 0.0557
_refine_ls_R_factor_gt 0.0411
_refine_ls_shift/su_max 0.256
_refine_ls_shift/su_mean 0.026
_refine_ls_structure_factor_coef Fsqd
_refine_ls_weighting_details 'calc w=1/[\s^2^(Fo^2^)+(0.1000P)^2^+0.0000P] where P=(Fo^2^+2Fc^2^)/3'
_refine_ls_weighting_scheme calc
_refine_ls_wR_factor_gt 0.1331
_refine_ls_wR_factor_ref 0.1496
_reflns_number_gt 4986
_reflns_number_total 6391
_reflns_threshold_expression >2sigma(I)
_cod_data_source_file Inorg-Chem-Commun-2015-54-21.cif
_cod_data_source_block 2
_cod_depositor_comments
;
The following automatic conversions were performed:

data item '_symmetry_cell_setting' value 'Monoclinic' was changed to
'monoclinic' in accordance with the built-in table derived from the
CIF Core dictionary named 'cif_core.dic' version 2.4.5 last updated
on 2014-11-21.

Automatic conversion script
Id: cif_fix_values 8738 2021-04-28 16:35:53Z antanas 
;
_cod_original_cell_volume 2920.3(15)
_cod_original_sg_symbol_H-M P2(1)/n
_cod_database_code 4350802

loop_
_symmetry_equiv_pos_as_xyz
'x, y, z'
'-x+1/2, y+1/2, -z+1/2'
'-x, -y, -z'
'x-1/2, -y-1/2, z-1/2'

loop_
_atom_site_label
_atom_site_type_symbol
_atom_site_fract_x
_atom_site_fract_y
_atom_site_fract_z
_atom_site_U_iso_or_equiv
_atom_site_adp_type
_atom_site_occupancy
_atom_site_symmetry_multiplicity
_atom_site_calc_flag
_atom_site_refinement_flags
_atom_site_disorder_assembly
_atom_site_disorder_group
Cd Cd 0.74704(2) 0.787191(18) 0.199233(17) 0.04523(13) Uani 1 1 d . . .
Cl1 Cl 1.10716(7) 0.78958(6) 0.01178(6) 0.0491(2) Uani 1 1 d . . .
Cl2 Cl 0.40319(8) 0.51505(7) 0.17362(8) 0.0634(3) Uani 1 1 d . . .
S1 S 0.71133(7) 0.61932(7) 0.13763(7) 0.0543(3) Uani 1 1 d . . .
S2 S 0.78006(7) 0.96590(6) 0.18175(6) 0.0448(2) Uani 1 1 d . . .
O1 O 1.1987(3) 0.7377(4) 0.0316(3) 0.0992(13) Uani 1 1 d . . .
O2 O 1.1094(4) 0.8731(2) 0.0593(3) 0.0979(12) Uani 1 1 d . . .
O3 O 1.1044(3) 0.8140(3) -0.0773(2) 0.0714(8) Uani 1 1 d . . .
O4 O 1.0159(3) 0.7394(2) 0.0299(2) 0.0747(9) Uani 1 1 d . . .
O5 O 0.4568(6) 0.4685(7) 0.1194(5) 0.237(5) Uani 1 1 d . . .
O6 O 0.4750(6) 0.5199(6) 0.2457(4) 0.194(3) Uani 1 1 d . . .
O7 O 0.3756(6) 0.5993(4) 0.1578(6) 0.211(4) Uani 1 1 d . . .
O8 O 0.3209(5) 0.4596(4) 0.1933(6) 0.185(3) Uani 1 1 d . . .
O1W O 0.7478(3) 0.7930(2) 0.3418(2) 0.0712(9) Uani 1 1 d . . .
O2W O 0.5992(4) 0.3543(3) 0.0464(3) 0.1120(14) Uiso 1 1 d . . .
N1 N 0.9097(2) 0.72028(18) 0.20906(19) 0.0398(6) Uani 1 1 d . . .
N2 N 0.7724(2) 0.8075(2) 0.05178(19) 0.0429(6) Uani 1 1 d . . .
N3 N 0.5784(2) 0.8463(2) 0.1832(2) 0.0484(7) Uani 1 1 d . . .
C1 C 0.9282(3) 0.6351(2) 0.1762(2) 0.0391(7) Uani 1 1 d . . .
C2 C 0.9901(3) 0.7684(3) 0.2403(3) 0.0502(9) Uani 1 1 d . . .
H2B H 0.9769 0.8267 0.2619 0.060 Uiso 1 1 calc R . .
C3 C 1.0938(3) 0.7373(3) 0.2429(3) 0.0588(10) Uani 1 1 d . . .
H3B H 1.1478 0.7740 0.2657 0.071 Uiso 1 1 calc R . .
C4 C 1.1141(3) 0.6525(3) 0.2116(3) 0.0571(10) Uani 1 1 d . . .
H4B H 1.1825 0.6302 0.2125 0.069 Uiso 1 1 calc R . .
C5 C 1.0299(3) 0.5978(3) 0.1772(2) 0.0477(8) Uani 1 1 d . . .
C6 C 1.0472(4) 0.5094(3) 0.1426(3) 0.0630(11) Uani 1 1 d . . .
H6B H 1.1143 0.4842 0.1455 0.076 Uiso 1 1 calc R . .
C7 C 0.9674(4) 0.4615(3) 0.1058(3) 0.0719(13) Uani 1 1 d . . .
H7A H 0.9800 0.4048 0.0808 0.086 Uiso 1 1 calc R . .
C8 C 0.8645(4) 0.4974(3) 0.1049(3) 0.0621(11) Uani 1 1 d . . .
H8B H 0.8095 0.4628 0.0808 0.075 Uiso 1 1 calc R . .
C9 C 0.8438(3) 0.5816(2) 0.1386(2) 0.0432(8) Uani 1 1 d . . .
C10 C 0.6890(3) 0.6574(3) 0.0281(3) 0.0632(11) Uani 1 1 d . . .
H10A H 0.7015 0.6052 -0.0085 0.076 Uiso 1 1 calc R . .
H10B H 0.6154 0.6736 0.0202 0.076 Uiso 1 1 calc R . .
C11 C 0.7527(3) 0.7369(3) -0.0021(2) 0.0481(8) Uani 1 1 d . . .
C12 C 0.7854(4) 0.7396(3) -0.0831(3) 0.0618(11) Uani 1 1 d . . .
H12A H 0.7749 0.6890 -0.1186 0.074 Uiso 1 1 calc R . .
C13 C 0.8343(4) 0.8177(4) -0.1126(3) 0.0645(11) Uani 1 1 d . . .
H13A H 0.8551 0.8210 -0.1682 0.077 Uiso 1 1 calc R . .
C14 C 0.8514(3) 0.8902(3) -0.0583(2) 0.0538(9) Uani 1 1 d . . .
H14A H 0.8819 0.9443 -0.0771 0.065 Uiso 1 1 calc R . .
C15 C 0.8232(2) 0.8822(2) 0.0240(2) 0.0420(8) Uani 1 1 d . . .
C16 C 0.8545(3) 0.9567(3) 0.0862(2) 0.0491(8) Uani 1 1 d . . .
H16A H 0.8497 1.0153 0.0568 0.059 Uiso 1 1 calc R . .
H16B H 0.9277 0.9474 0.1033 0.059 Uiso 1 1 calc R . .
C17 C 0.6507(3) 0.9944(2) 0.1419(2) 0.0415(7) Uani 1 1 d . . .
C18 C 0.6350(3) 1.0803(3) 0.1080(2) 0.0540(9) Uani 1 1 d . . .
H18A H 0.6921 1.1194 0.1018 0.065 Uiso 1 1 calc R . .
C19 C 0.5337(4) 1.1101(3) 0.0822(3) 0.0608(10) Uani 1 1 d . . .
H19A H 0.5247 1.1681 0.0580 0.073 Uiso 1 1 calc R . .
C20 C 0.4499(4) 1.0558(3) 0.0922(3) 0.0649(12) Uani 1 1 d . . .
H20A H 0.3834 1.0770 0.0754 0.078 Uiso 1 1 calc R . .
C21 C 0.4614(3) 0.9655(3) 0.1283(2) 0.0502(9) Uani 1 1 d . . .
C22 C 0.3766(3) 0.9056(4) 0.1397(3) 0.0687(12) Uani 1 1 d . . .
H22A H 0.3085 0.9251 0.1258 0.082 Uiso 1 1 calc R . .
C23 C 0.3935(3) 0.8204(4) 0.1705(3) 0.0717(13) Uani 1 1 d . . .
H23A H 0.3375 0.7803 0.1770 0.086 Uiso 1 1 calc R . .
C24 C 0.4960(4) 0.7926(3) 0.1927(3) 0.0663(12) Uani 1 1 d . . .
H24A H 0.5066 0.7339 0.2150 0.080 Uiso 1 1 calc R . .
C25 C 0.5641(3) 0.9330(2) 0.1521(2) 0.0415(7) Uani 1 1 d . . .

loop_
_atom_site_aniso_label
_atom_site_aniso_U_11
_atom_site_aniso_U_22
_atom_site_aniso_U_33
_atom_site_aniso_U_23
_atom_site_aniso_U_13
_atom_site_aniso_U_12
Cd 0.04290(19) 0.04576(19) 0.04756(19) 0.00651(10) 0.00801(12) 0.00663(10)
Cl1 0.0463(5) 0.0501(5) 0.0517(5) 0.0043(4) 0.0129(4) 0.0017(3)
Cl2 0.0574(6) 0.0470(5) 0.0853(8) -0.0118(5) -0.0035(5) 0.0077(4)
S1 0.0424(5) 0.0478(5) 0.0724(7) 0.0105(4) -0.0014(4) -0.0127(4)
S2 0.0411(5) 0.0460(5) 0.0473(5) -0.0047(4) 0.0023(4) -0.0047(4)
O1 0.067(2) 0.149(4) 0.082(3) 0.017(3) 0.0085(19) 0.043(2)
O2 0.145(4) 0.061(2) 0.087(3) -0.0095(18) 0.006(2) -0.017(2)
O3 0.078(2) 0.084(2) 0.0543(18) 0.0150(16) 0.0185(15) 0.0121(18)
O4 0.0626(19) 0.082(2) 0.080(2) 0.0229(18) 0.0021(16) -0.0197(17)
O5 0.160(6) 0.332(11) 0.218(8) -0.156(8) 0.007(5) 0.098(7)
O6 0.173(6) 0.271(9) 0.133(5) -0.002(5) -0.060(4) -0.036(6)
O7 0.199(7) 0.084(4) 0.354(12) 0.046(5) 0.056(7) 0.027(4)
O8 0.113(4) 0.135(5) 0.305(9) 0.075(6) -0.027(5) -0.052(4)
O1W 0.086(2) 0.081(2) 0.0486(18) 0.0088(15) 0.0193(16) 0.0148(17)
N1 0.0384(15) 0.0427(16) 0.0384(15) 0.0004(11) 0.0028(12) -0.0004(11)
N2 0.0391(15) 0.0453(16) 0.0438(16) 0.0031(13) -0.0024(12) -0.0023(12)
N3 0.0391(16) 0.0461(17) 0.0607(19) 0.0019(14) 0.0086(13) -0.0019(12)
C1 0.0455(18) 0.0379(17) 0.0344(16) 0.0083(13) 0.0068(13) -0.0001(14)
C2 0.051(2) 0.048(2) 0.051(2) -0.0072(16) -0.0028(17) -0.0039(16)
C3 0.049(2) 0.068(3) 0.058(2) 0.001(2) -0.0133(18) -0.009(2)
C4 0.0394(19) 0.070(3) 0.061(2) 0.011(2) 0.0008(17) 0.0100(18)
C5 0.050(2) 0.051(2) 0.0431(19) 0.0078(16) 0.0105(15) 0.0076(16)
C6 0.070(3) 0.052(2) 0.068(3) 0.001(2) 0.011(2) 0.020(2)
C7 0.091(3) 0.042(2) 0.084(3) -0.006(2) 0.017(3) 0.009(2)
C8 0.083(3) 0.042(2) 0.061(2) -0.0010(18) 0.000(2) -0.015(2)
C9 0.0472(19) 0.0345(17) 0.0483(19) 0.0072(14) 0.0065(15) -0.0041(14)
C10 0.064(2) 0.054(2) 0.069(3) 0.004(2) -0.024(2) -0.0147(19)
C11 0.0429(19) 0.049(2) 0.051(2) 0.0023(16) -0.0145(16) -0.0006(15)
C12 0.073(3) 0.064(3) 0.047(2) -0.0116(19) -0.015(2) 0.011(2)
C13 0.068(3) 0.085(3) 0.041(2) 0.006(2) 0.0032(18) 0.013(2)
C14 0.047(2) 0.064(2) 0.050(2) 0.0117(18) 0.0067(16) 0.0069(17)
C15 0.0297(15) 0.0474(19) 0.049(2) 0.0055(15) 0.0044(13) 0.0028(13)
C16 0.0414(18) 0.046(2) 0.061(2) -0.0010(16) 0.0144(16) -0.0060(15)
C17 0.0461(18) 0.0374(17) 0.0411(17) -0.0053(13) 0.0038(14) 0.0018(14)
C18 0.067(2) 0.0381(19) 0.057(2) -0.0054(16) 0.0103(19) 0.0013(17)
C19 0.073(3) 0.046(2) 0.064(3) 0.0018(18) 0.005(2) 0.016(2)
C20 0.065(3) 0.070(3) 0.059(3) -0.003(2) 0.000(2) 0.029(2)
C21 0.046(2) 0.059(2) 0.046(2) -0.0076(17) 0.0062(16) 0.0085(17)
C22 0.040(2) 0.088(4) 0.079(3) -0.011(3) 0.003(2) 0.005(2)
C23 0.036(2) 0.082(3) 0.097(4) 0.000(3) 0.010(2) -0.015(2)
C24 0.050(2) 0.057(3) 0.093(4) 0.009(2) 0.019(2) -0.0074(18)
C25 0.0402(18) 0.0429(18) 0.0416(18) -0.0069(14) 0.0044(14) 0.0034(14)

loop_
_atom_type_symbol
_atom_type_description
_atom_type_scat_dispersion_real
_atom_type_scat_dispersion_imag
_atom_type_scat_source
C C 0.0033 0.0016 'International Tables Vol C Tables 4.2.6.8 and 6.1.1.4'
H H 0.0000 0.0000 'International Tables Vol C Tables 4.2.6.8 and 6.1.1.4'
N N 0.0061 0.0033 'International Tables Vol C Tables 4.2.6.8 and 6.1.1.4'
O O 0.0106 0.0060 'International Tables Vol C Tables 4.2.6.8 and 6.1.1.4'
S S 0.1246 0.1234 'International Tables Vol C Tables 4.2.6.8 and 6.1.1.4'
Cl Cl 0.1484 0.1585 'International Tables Vol C Tables 4.2.6.8 and 6.1.1.4'
Cd Cd -0.8075 1.2024 'International Tables Vol C Tables 4.2.6.8 and 6.1.1.4'

loop_
_geom_angle_atom_site_label_1
_geom_angle_atom_site_label_2
_geom_angle_atom_site_label_3
_geom_angle
_geom_angle_site_symmetry_1
_geom_angle_site_symmetry_3
O1W Cd N1 89.02(12) . .
O1W Cd N3 93.42(12) . .
N1 Cd N3 175.93(11) . .
O1W Cd N2 167.71(12) . .
N1 Cd N2 87.60(10) . .
N3 Cd N2 90.67(10) . .
O1W Cd S2 94.22(8) . .
N1 Cd S2 106.00(7) . .
N3 Cd S2 77.09(8) . .
N2 Cd S2 75.40(8) . .
O1W Cd S1 113.22(8) . .
N1 Cd S1 77.06(7) . .
N3 Cd S1 98.97(8) . .
N2 Cd S1 77.48(8) . .
S2 Cd S1 152.52(3) . .
O4 Cl1 O1 111.1(3) . .
O4 Cl1 O2 109.2(3) . .
O1 Cl1 O2 109.8(3) . .
O4 Cl1 O3 109.7(2) . .
O1 Cl1 O3 109.3(2) . .
O2 Cl1 O3 107.6(2) . .
O7 Cl2 O5 120.5(6) . .
O7 Cl2 O8 113.3(4) . .
O5 Cl2 O8 105.8(6) . .
O7 Cl2 O6 105.5(6) . .
O5 Cl2 O6 102.3(5) . .
O8 Cl2 O6 108.5(5) . .
C9 S1 C10 102.2(2) . .
C9 S1 Cd 97.59(12) . .
C10 S1 Cd 95.02(14) . .
C17 S2 C16 103.31(18) . .
C17 S2 Cd 96.63(11) . .
C16 S2 Cd 96.05(12) . .
C2 N1 C1 118.5(3) . .
C2 N1 Cd 119.2(2) . .
C1 N1 Cd 122.0(2) . .
C11 N2 C15 119.0(3) . .
C11 N2 Cd 119.6(2) . .
C15 N2 Cd 120.3(2) . .
C24 N3 C25 119.4(3) . .
C24 N3 Cd 120.5(3) . .
C25 N3 Cd 119.4(2) . .
N1 C1 C5 121.4(3) . .
N1 C1 C9 120.6(3) . .
C5 C1 C9 118.1(3) . .
N1 C2 C3 124.1(4) . .
N1 C2 H2B 117.9 . .
C3 C2 H2B 117.9 . .
C4 C3 C2 118.5(4) . .
C4 C3 H3B 120.8 . .
C2 C3 H3B 120.8 . .
C3 C4 C5 119.6(4) . .
C3 C4 H4B 120.2 . .
C5 C4 H4B 120.2 . .
C1 C5 C6 120.3(4) . .
C1 C5 C4 117.9(3) . .
C6 C5 C4 121.7(4) . .
C7 C6 C5 120.6(4) . .
C7 C6 H6B 119.7 . .
C5 C6 H6B 119.7 . .
C6 C7 C8 120.0(4) . .
C6 C7 H7A 120.0 . .
C8 C7 H7A 120.0 . .
C9 C8 C7 121.5(4) . .
C9 C8 H8B 119.3 . .
C7 C8 H8B 119.2 . .
C8 C9 C1 119.6(4) . .
C8 C9 S1 118.2(3) . .
C1 C9 S1 122.2(3) . .
C11 C10 S1 118.0(3) . .
C11 C10 H10A 107.8 . .
S1 C10 H10A 107.8 . .
C11 C10 H10B 107.8 . .
S1 C10 H10B 107.8 . .
H10A C10 H10B 107.1 . .
N2 C11 C12 121.0(4) . .
N2 C11 C10 118.1(4) . .
C12 C11 C10 120.8(4) . .
C11 C12 C13 120.0(4) . .
C11 C12 H12A 120.0 . .
C13 C12 H12A 120.0 . .
C14 C13 C12 118.7(4) . .
C14 C13 H13A 120.7 . .
C12 C13 H13A 120.7 . .
C13 C14 C15 119.3(4) . .
C13 C14 H14A 120.3 . .
C15 C14 H14A 120.3 . .
N2 C15 C14 121.8(4) . .
N2 C15 C16 119.0(3) . .
C14 C15 C16 119.2(3) . .
C15 C16 S2 117.5(2) . .
C15 C16 H16A 107.9 . .
S2 C16 H16A 107.9 . .
C15 C16 H16B 107.9 . .
S2 C16 H16B 107.9 . .
H16A C16 H16B 107.2 . .
C18 C17 C25 120.7(3) . .
C18 C17 S2 117.8(3) . .
C25 C17 S2 121.3(3) . .
C17 C18 C19 120.7(4) . .
C17 C18 H18A 119.7 . .
C19 C18 H18A 119.7 . .
C20 C19 C18 120.7(4) . .
C20 C19 H19A 119.6 . .
C18 C19 H19A 119.6 . .
C19 C20 C21 121.0(4) . .
C19 C20 H20A 119.5 . .
C21 C20 H20A 119.5 . .
C22 C21 C20 123.4(4) . .
C22 C21 C25 117.6(4) . .
C20 C21 C25 118.9(4) . .
C23 C22 C21 120.3(4) . .
C23 C22 H22A 119.9 . .
C21 C22 H22A 119.9 . .
C22 C23 C24 119.3(4) . .
C22 C23 H23A 120.3 . .
C24 C23 H23A 120.3 . .
N3 C24 C23 122.7(4) . .
N3 C24 H24A 118.6 . .
C23 C24 H24A 118.6 . .
N3 C25 C17 121.6(3) . .
N3 C25 C21 120.6(3) . .
C17 C25 C21 117.8(3) . .

loop_
_geom_bond_atom_site_label_1
_geom_bond_atom_site_label_2
_geom_bond_distance
_geom_bond_site_symmetry_2
Cd O1W 2.255(3) .
Cd N1 2.288(3) .
Cd N3 2.318(3) .
Cd N2 2.385(3) .
Cd S2 2.6436(12) .
Cd S1 2.6554(13) .
Cl1 O4 1.412(3) .
Cl1 O1 1.413(4) .
Cl1 O2 1.425(4) .
Cl1 O3 1.450(3) .
Cl2 O7 1.293(6) .
Cl2 O5 1.306(6) .
Cl2 O8 1.368(5) .
Cl2 O6 1.433(6) .
S1 C9 1.775(4) .
S1 C10 1.828(4) .
S2 C17 1.788(4) .
S2 C16 1.823(4) .
N1 C2 1.319(5) .
N1 C1 1.365(4) .
N2 C11 1.349(5) .
N2 C15 1.346(4) .
N3 C24 1.322(5) .
N3 C25 1.360(5) .
C1 C5 1.404(5) .
C1 C9 1.435(5) .
C2 C3 1.395(6) .
C2 H2B 0.9300 .
C3 C4 1.356(6) .
C3 H3B 0.9300 .
C4 C5 1.424(6) .
C4 H4B 0.9300 .
C5 C6 1.415(6) .
C6 C7 1.343(7) .
C6 H6B 0.9300 .
C7 C8 1.411(7) .
C7 H7A 0.9300 .
C8 C9 1.363(5) .
C8 H8B 0.9300 .
C10 C11 1.500(6) .
C10 H10A 0.9700 .
C10 H10B 0.9700 .
C11 C12 1.364(6) .
C12 C13 1.384(7) .
C12 H12A 0.9300 .
C13 C14 1.369(6) .
C13 H13A 0.9300 .
C14 C15 1.369(5) .
C14 H14A 0.9300 .
C15 C16 1.502(5) .
C16 H16A 0.9700 .
C16 H16B 0.9700 .
C17 C18 1.368(5) .
C17 C25 1.434(5) .
C18 C19 1.405(6) .
C18 H18A 0.9300 .
C19 C20 1.342(7) .
C19 H19A 0.9300 .
C20 C21 1.433(6) .
C20 H20A 0.9300 .
C21 C22 1.405(6) .
C21 C25 1.426(5) .
C22 C23 1.344(8) .
C22 H22A 0.9300 .
C23 C24 1.398(7) .
C23 H23A 0.9300 .
C24 H24A 0.9300 .
